data_4100528
_journal_name_full 'Journal of the American Chemical Society'
_journal_paper_doi 10.1021/ja0527370
_journal_year 2005
_chemical_formula_sum 'C23 H27 Mn2 O8 P'
_chemical_formula_weight 572.30
_space_group_IT_number 2
_symmetry_cell_setting triclinic
_symmetry_space_group_name_Hall '-P 1'
_symmetry_space_group_name_H-M 'P -1'
_cell_angle_alpha 90.064(13)
_cell_angle_beta 93.306(10)
_cell_angle_gamma 111.463(10)
_cell_formula_units_Z 2
_cell_length_a 8.4388(10)
_cell_length_b 10.3101(15)
_cell_length_c 15.789(2)
_cell_measurement_temperature 298(2)
_cell_volume 1276.0(3)
_diffrn_ambient_temperature 298(2)
_exptl_crystal_density_diffrn 1.490
_refine_ls_R_factor_obs 0.0501
_refine_ls_wR_factor_obs 0.1236
_cod_depositor_comments
;
The following automatic conversions were performed:
'_symmetry_cell_setting' value 'Triclinic' changed to 'triclinic'
according to '/home/saulius/struct/CIF-dictionaries/cif_core.dic'
dictionary named 'cif_core.dic' version 2.4.1 from 2010-06-29.

Automatic conversion script
Id: cif_fix_enum 1527 2010-12-29 10:47:43Z saulius 
;
_cod_database_code 4100528

loop_
_symmetry_equiv_pos_as_xyz
'x, y, z'
'-x, -y, -z'

loop_
_atom_site_aniso_label
_atom_site_aniso_U_11
_atom_site_aniso_U_22
_atom_site_aniso_U_33
_atom_site_aniso_U_23
_atom_site_aniso_U_13
_atom_site_aniso_U_12
Mn1 0.0393(4) 0.0361(3) 0.0391(4) 0.0035(2) -0.0008(3) 0.0049(3)
Mn2 0.0473(4) 0.0416(4) 0.0478(4) 0.0106(3) -0.0032(3) 0.0034(3)
C1 0.048(3) 0.053(2) 0.048(3) 0.003(2) 0.011(2) 0.013(2)
C2 0.066(3) 0.064(3) 0.041(3) 0.010(2) 0.004(2) -0.001(3)
C3 0.062(3) 0.053(3) 0.054(3) 0.017(2) -0.013(2) 0.008(2)
C4 0.054(3) 0.045(2) 0.055(3) 0.011(2) -0.002(2) 0.015(2)
C5 0.042(3) 0.065(3) 0.055(3) 0.016(2) -0.005(2) 0.010(2)
C6 0.045(3) 0.066(3) 0.057(3) 0.012(2) -0.016(2) -0.008(3)
C7 0.080(4) 0.047(3) 0.044(3) -0.001(2) -0.018(3) -0.003(3)
C8 0.066(3) 0.051(3) 0.041(2) -0.002(2) -0.003(2) 0.006(2)
C9 0.047(3) 0.044(2) 0.030(2) 0.002(2) -0.007(2) 0.006(2)
C10 0.044(3) 0.046(2) 0.041(2) 0.007(2) -0.009(2) 0.011(2)
C11 0.049(3) 0.107(5) 0.110(5) 0.032(4) 0.013(3) 0.032(3)
C12 0.139(6) 0.060(3) 0.070(4) -0.010(3) 0.025(4) 0.035(4)
C13 0.065(3) 0.046(2) 0.048(3) 0.007(2) 0.000(2) 0.018(2)
O1 0.139(4) 0.065(2) 0.069(2) -0.011(2) 0.002(2) 0.046(3)
C14 0.048(3) 0.052(3) 0.048(3) 0.005(2) 0.001(2) 0.010(2)
O2 0.048(2) 0.104(3) 0.089(3) 0.014(2) 0.003(2) 0.027(2)
C15 0.059(3) 0.048(3) 0.059(3) 0.009(2) -0.010(3) -0.003(2)
O3 0.117(4) 0.092(3) 0.067(3) 0.022(2) -0.035(2) -0.002(3)
C16 0.054(3) 0.053(3) 0.063(3) 0.010(2) 0.006(2) 0.009(2)
O4 0.101(3) 0.047(2) 0.109(3) 0.002(2) 0.012(3) 0.016(2)
C17 0.059(3) 0.046(3) 0.067(3) 0.011(2) -0.002(3) 0.010(2)
O5 0.055(2) 0.072(2) 0.109(3) 0.013(2) 0.010(2) 0.009(2)
P1 0.0488(7) 0.0472(6) 0.0534(7) 0.0142(5) 0.0060(6) 0.0114(6)
O6 0.060(2) 0.084(2) 0.091(3) 0.037(2) 0.028(2) 0.023(2)
C18 0.078(5) 0.136(6) 0.175(8) 0.069(6) 0.070(5) 0.024(5)
C19 0.117(7) 0.181(9) 0.193(10) 0.074(8) 0.078(7) 0.031(7)
O7 0.091(3) 0.111(3) 0.059(2) 0.015(2) -0.006(2) 0.031(3)
C20 0.148(8) 0.154(8) 0.101(6) -0.012(6) -0.012(6) 0.067(7)
C21 0.116(6) 0.159(7) 0.077(4) 0.022(4) -0.021(4) 0.050(6)
O8 0.094(3) 0.044(2) 0.109(3) 0.017(2) 0.022(2) 0.019(2)
C22 0.141(7) 0.088(5) 0.129(6) 0.000(4) -0.002(5) 0.058(5)
C23 0.209(11) 0.071(4) 0.196(9) 0.017(5) -0.018(8) 0.055(6)

loop_
_atom_site_label
_atom_site_type_symbol
_atom_site_fract_x
_atom_site_fract_y
_atom_site_fract_z
_atom_site_U_iso_or_equiv
_atom_site_thermal_displace_type
_atom_site_occupancy
_atom_site_calc_flag
_atom_site_refinement_flags
_atom_site_disorder_group
Mn1 Mn 0.38660(8) 0.53977(6) 0.76440(4) 0.0408(2) Uani 1 d . .
Mn2 Mn 0.04957(9) 0.15968(6) 0.85763(4) 0.0495(2) Uani 1 d . .
C1 C 0.1301(6) 0.3626(4) 0.9201(3) 0.0509(11) Uani 1 d . .
H1A H 0.0452(6) 0.4020(4) 0.9288(3) 0.061 Uiso 1 d R .
C2 C 0.1398(7) 0.2531(5) 0.9752(3) 0.0640(14) Uani 1 d . .
H2A H 0.0742(7) 0.2257(5) 1.0242(3) 0.077 Uiso 1 d R .
C3 C 0.2447(7) 0.1863(5) 0.9486(3) 0.0605(13) Uani 1 d . .
H3A H 0.2559(7) 0.1088(5) 0.9786(3) 0.073 Uiso 1 d R .
C4 C 0.3248(6) 0.2340(4) 0.8711(3) 0.0523(11) Uani 1 d . .
H4A H 0.3814(6) 0.1800(4) 0.8454(3) 0.063 Uiso 1 d R .
C5 C 0.5654(6) 0.4624(5) 0.8378(3) 0.0570(12) Uani 1 d . .
C6 C 0.6224(6) 0.6083(5) 0.8412(3) 0.0649(14) Uani 1 d . .
H6A H 0.7255(6) 0.6618(5) 0.8152(3) 0.078 Uiso 1 d R .
C7 C 0.5183(7) 0.6773(5) 0.8702(3) 0.0656(15) Uani 1 d . .
H7A H 0.5531(7) 0.7760(5) 0.8626(3) 0.079 Uiso 1 d R .
C8 C 0.3546(7) 0.6043(5) 0.8950(3) 0.0572(12) Uani 1 d . .
C9 C 0.2943(6) 0.4542(4) 0.8911(2) 0.0439(10) Uani 1 d . .
C10 C 0.3990(5) 0.3855(4) 0.8635(3) 0.0456(10) Uani 1 d . .
C11 C 0.6788(7) 0.3901(6) 0.8081(4) 0.087(2) Uani 1 d . .
H11A H 0.7413(7) 0.3714(6) 0.8562(4) 0.104 Uiso 1 d R .
H11B H 0.6102(7) 0.3039(6) 0.7794(4) 0.104 Uiso 1 d R .
H11C H 0.7572(7) 0.4488(6) 0.7699(4) 0.104 Uiso 1 d R .
C12 C 0.2476(9) 0.6821(5) 0.9259(4) 0.090(2) Uani 1 d . .
H12A H 0.2639(9) 0.6938(5) 0.9865(4) 0.107 Uiso 1 d R .
H12B H 0.2803(9) 0.7719(5) 0.9004(4) 0.107 Uiso 1 d R .
H12C H 0.1296(9) 0.6293(5) 0.9104(4) 0.107 Uiso 1 d R .
C13 C 0.3681(6) 0.4121(5) 0.6850(3) 0.0536(12) Uani 1 d . .
O1 O 0.3607(6) 0.3275(4) 0.6358(2) 0.0889(13) Uani 1 d . .
C14 C 0.1833(6) 0.5442(4) 0.7336(3) 0.0519(11) Uani 1 d . .
O2 O 0.0513(5) 0.5494(4) 0.7160(2) 0.0805(11) Uani 1 d . .
C15 C 0.0061(6) 0.1996(5) 0.7500(3) 0.0623(14) Uani 1 d . .
O3 O -0.0265(6) 0.2214(4) 0.6813(3) 0.105(2) Uani 1 d . .
C16 C 0.0247(6) -0.0153(5) 0.8326(3) 0.0598(13) Uani 1 d . .
O4 O 0.0131(5) -0.1292(4) 0.8182(3) 0.0886(12) Uani 1 d . .
C17 C -0.1682(7) 0.1015(5) 0.8826(3) 0.0599(13) Uani 1 d . .
O5 O -0.3098(5) 0.0610(4) 0.8999(3) 0.0829(11) Uani 1 d . .
P1 P 0.4961(2) 0.70265(12) 0.67282(8) 0.0514(3) Uani 1 d . .
O6 O 0.6768(5) 0.7119(4) 0.6450(2) 0.0782(11) Uani 1 d . .
C18 C 0.7851(10) 0.8254(8) 0.5976(6) 0.131(3) Uani 1 d . .
H18A H 0.8202(10) 0.9103(8) 0.6309(6) 0.157 Uiso 1 d R .
H18B H 0.7204(10) 0.8361(8) 0.5479(6) 0.157 Uiso 1 d R .
C19 C 0.9240(11) 0.8050(10) 0.5730(6) 0.167(4) Uani 1 d . .
H19A H 1.0074(36) 0.8924(14) 0.5576(41) 0.201 Uiso 1 calc R .
H19B H 0.8929(20) 0.7417(53) 0.5249(25) 0.201 Uiso 1 calc R .
H19C H 0.9711(48) 0.7663(64) 0.6187(14) 0.201 Uiso 1 calc R .
O7 O 0.3864(6) 0.7025(5) 0.5895(2) 0.0893(12) Uani 1 d . .
C20 C 0.3199(12) 0.6046(9) 0.5316(5) 0.132(3) Uani 1 d . .
H20A H 0.2337(12) 0.5269(9) 0.5571(5) 0.158 Uiso 1 d R .
H20B H 0.4079(12) 0.5722(9) 0.5146(5) 0.158 Uiso 1 d R .
C21 C 0.2414(10) 0.6402(9) 0.4538(4) 0.119(3) Uani 1 d . .
H21A H 0.2305(55) 0.5728(29) 0.4097(9) 0.142 Uiso 1 calc R .
H21B H 0.3120(31) 0.7311(22) 0.4362(17) 0.142 Uiso 1 calc R .
H21C H 0.1306(26) 0.6400(48) 0.4647(9) 0.142 Uiso 1 calc R .
O8 O 0.5404(5) 0.8600(3) 0.7023(3) 0.0835(12) Uani 1 d . .
C22 C 0.4091(11) 0.9140(7) 0.7202(5) 0.115(3) Uani 1 d . .
H22A H 0.4258(11) 0.9490(7) 0.7777(5) 0.138 Uiso 1 d R .
H22B H 0.3008(11) 0.8382(7) 0.7141(5) 0.138 Uiso 1 d R .
C23 C 0.4123(13) 1.0229(7) 0.6642(6) 0.159(4) Uani 1 d . .
H23A H 0.3278(53) 1.0597(43) 0.6788(25) 0.191 Uiso 1 calc R .
H23B H 0.3882(79) 0.9868(16) 0.6069(7) 0.191 Uiso 1 calc R .
H23C H 0.5231(26) 1.0957(30) 0.6692(29) 0.191 Uiso 1 calc R .

loop_
_geom_bond_atom_site_label_1
_geom_bond_atom_site_label_2
_geom_bond_distance
_geom_bond_site_symmetry_2
_geom_bond_publ_flag
Mn1 C14 1.773(5) . ?
Mn1 C13 1.776(5) . ?
Mn1 C6 2.150(5) . ?
Mn1 C7 2.159(4) . ?
Mn1 P1 2.1884(13) . ?
Mn1 C5 2.222(5) . ?
Mn1 C8 2.227(5) . ?
Mn1 C9 2.252(4) . ?
Mn1 C10 2.258(4) . ?
Mn2 C16 1.780(5) . ?
Mn2 C17 1.781(6) . ?
Mn2 C15 1.798(5) . ?
Mn2 C2 2.061(5) . ?
Mn2 C3 2.061(5) . ?
Mn2 C4 2.160(5) . ?
Mn2 C1 2.165(4) . ?
C1 C2 1.449(6) . ?
C1 C9 1.461(6) . ?
C2 C3 1.387(7) . ?
C3 C4 1.431(6) . ?
C4 C10 1.463(6) . ?
C5 C6 1.401(7) . ?
C5 C10 1.420(6) . ?
C5 C11 1.504(7) . ?
C6 C7 1.410(7) . ?
C7 C8 1.389(7) . ?
C8 C9 1.442(6) . ?
C8 C12 1.509(7) . ?
C9 C10 1.405(6) . ?
C13 O1 1.149(5) . ?
C14 O2 1.152(5) . ?
C15 O3 1.146(5) . ?
C16 O4 1.163(5) . ?
C17 O5 1.161(6) . ?
P1 O7 1.564(4) . ?
P1 O6 1.581(4) . ?
P1 O8 1.588(4) . ?
O6 C18 1.436(7) . ?
C18 C19 1.343(10) . ?
O7 C20 1.301(8) . ?
C20 C21 1.472(9) . ?
O8 C22 1.451(8) . ?
C22 C23 1.423(10) . ?
